data_7705295
loop_
_publ_author_name
'Kar, Aranya'
'Pradeep, Chullikkattil P.'

_publ_section_title
;
 Post-functionalization through covalent modification of organic counter
 ions: a stepwise and controlled approach for novel hybrid polyoxometalate
 materials.
;
_journal_issue 35
_journal_name_full 'Dalton transactions (Cambridge, England : 2003)'
_journal_page_first 12174
_journal_page_last 12179
_journal_paper_doi 10.1039/d0dt01410a
_journal_volume 49
_journal_year 2020
_chemical_formula_moiety 'Mo12 O40 Si, 4(C9 H11 O S), 2(C3 H7 N O)'
_chemical_formula_sum 'C42 H58 Mo12 N2 O46 S4 Si'
_chemical_formula_weight 2634.51
_space_group_crystal_system triclinic
_space_group_IT_number 2
_space_group_name_Hall '-P 1'
_space_group_name_H-M_alt 'P -1'
_atom_sites_solution_hydrogens geom
_atom_sites_solution_primary direct
_atom_sites_solution_secondary difmap
_audit_creation_date 2018-08-03
_audit_creation_method
;
  Olex2 1.2-ac2
  (compiled 2012.03.27 svn.r2268, GUI svn.r4156)
;
_audit_update_record
;
2020-01-12 deposited with the CCDC.	2020-08-28 downloaded from the CCDC.
;
_cell_angle_alpha 93.167(6)
_cell_angle_beta 100.730(8)
_cell_angle_gamma 104.086(7)
_cell_formula_units_Z 2
_cell_length_a 13.3411(13)
_cell_length_b 14.4694(9)
_cell_length_c 19.6679(17)
_cell_measurement_reflns_used 6568
_cell_measurement_temperature 150.00(10)
_cell_measurement_theta_max 28.1270
_cell_measurement_theta_min 1.8790
_cell_volume 3597.9(5)
_computing_cell_refinement 'CrysAlisPro 1.171.38.46 (Rigaku OD, 2015)'
_computing_data_collection 'CrysAlisPro 1.171.38.46 (Rigaku OD, 2015)'
_computing_data_reduction 'CrysAlisPro 1.171.38.46 (Rigaku OD, 2015)'
_computing_molecular_graphics
;
O. V. Dolomanov, L. J. Bourhis, R. J. Gildea, J. A. K. Howard and H. Puschmann,
OLEX2: a complete structure solution, refinement and analysis program.
J. Appl. Cryst. (2009). 42, 339-341.
;
_computing_publication_material
;
O. V. Dolomanov, L. J. Bourhis, R. J. Gildea, J. A. K. Howard and H. Puschmann,
OLEX2: a complete structure solution, refinement and analysis program.
J. Appl. Cryst. (2009). 42, 339-341.
;
_computing_structure_refinement
;
SHELXL, G.M. Sheldrick, Acta Cryst.
(2008). A64, 112-122
;
_computing_structure_solution 'SHELXS-97 (Sheldrick, 1990)'
_diffrn_ambient_environment N~2~
_diffrn_ambient_temperature 150.00(10)
_diffrn_detector 'CCD plate'
_diffrn_detector_area_resol_mean 15.9974
_diffrn_detector_type Eos
_diffrn_measured_fraction_theta_full 0.9840
_diffrn_measured_fraction_theta_max 0.8465
_diffrn_measurement_details
;
List of Runs (angles in degrees, time in seconds):

  # Type    Start    End  Width  t~exp~   \w     \q     \k     \f   Frames
#--------------------------------------------------------------------------
  1  \w    -52.00  66.00   1.00   38.18    --   26.84 -77.00  90.00  118
  2  \w    -53.00  66.00   1.00   38.18    --   26.84 -77.00-150.00  119
  3  \w    -52.00  67.00   1.00   38.18    --   26.84 -77.00 -30.00  119
;
_diffrn_measurement_device 'four-circle diffractometer'
_diffrn_measurement_device_type 'SuperNova, Dual, Cu at zero, Eos'
_diffrn_measurement_method '\w scans'
_diffrn_orient_matrix_type 'CrysAlisPro convention (1999,Acta A55,543-557)'
_diffrn_orient_matrix_UB_11 -0.0528140000
_diffrn_orient_matrix_UB_12 -0.0243992000
_diffrn_orient_matrix_UB_13 -0.0158083000
_diffrn_orient_matrix_UB_21 -0.0176030000
_diffrn_orient_matrix_UB_22 0.0171508000
_diffrn_orient_matrix_UB_23 0.0289119000
_diffrn_orient_matrix_UB_31 -0.0060617000
_diffrn_orient_matrix_UB_32 0.0411784000
_diffrn_orient_matrix_UB_33 -0.0166279000
_diffrn_radiation_monochromator mirror
_diffrn_radiation_probe x-ray
_diffrn_radiation_type 'Mo K\a'
_diffrn_radiation_wavelength 0.71073
_diffrn_reflns_av_R_equivalents 0.0480
_diffrn_reflns_av_unetI/netI 0.0865
_diffrn_reflns_limit_h_max 17
_diffrn_reflns_limit_h_min -17
_diffrn_reflns_limit_k_max 18
_diffrn_reflns_limit_k_min -15
_diffrn_reflns_limit_l_max 24
_diffrn_reflns_limit_l_min -25
_diffrn_reflns_number 19936
_diffrn_reflns_theta_full 28.47
_diffrn_reflns_theta_max 28.47
_diffrn_reflns_theta_min 1.71
_diffrn_source 'micro-focus sealed X-ray tube'
_diffrn_source_type 'SuperNova (Mo) X-ray Source'
_exptl_absorpt_coefficient_mu 2.251
_exptl_absorpt_correction_T_max 0.990
_exptl_absorpt_correction_T_min 0.733
_exptl_absorpt_correction_type gaussian
_exptl_absorpt_process_details
;
CrysAlisPro 1.171.38.46 (Rigaku Oxford Diffraction, 2015)
Numerical absorption correction based on gaussian integration over
			a multifaceted crystal model
Empirical absorption correction using spherical harmonics,
 implemented in SCALE3 ABSPACK scaling algorithm.
;
_exptl_crystal_density_diffrn 2.432
_exptl_crystal_density_method 'not measured'
_exptl_crystal_description triclinic
_exptl_crystal_F_000 2764.000
_exptl_crystal_size_max 0.237
_exptl_crystal_size_mid 0.088
_exptl_crystal_size_min 0.068
_refine_diff_density_max 6.132
_refine_diff_density_min -3.511
_refine_diff_density_rms 0.299
_refine_ls_extinction_method none
_refine_ls_goodness_of_fit_ref 1.074
_refine_ls_hydrogen_treatment mixed
_refine_ls_matrix_type full
_refine_ls_number_parameters 976
_refine_ls_number_reflns 15426
_refine_ls_number_restraints 0
_refine_ls_restrained_S_all 1.074
_refine_ls_R_factor_all 0.1049
_refine_ls_R_factor_gt 0.0812
_refine_ls_shift/su_max 0.001
_refine_ls_shift/su_mean 0.000
_refine_ls_structure_factor_coef Fsqd
_refine_ls_weighting_details 'calc w=1/[\s^2^(Fo^2^)+(0.0990P)^2^+51.5737P] where P=(Fo^2^+2Fc^2^)/3'
_refine_ls_weighting_scheme calc
_refine_ls_wR_factor_gt 0.2030
_refine_ls_wR_factor_ref 0.2349
_reflns_number_gt 11441
_reflns_number_total 15426
_reflns_threshold_expression >2sigma(I)
_cod_data_source_file d0dt01410a2.cif
_cod_data_source_block ak_49_lt_cu
_cod_depositor_comments 'Adding full bibliography for 7705294--7705295.cif.'
_cod_database_code 7705295
_chemical_oxdiff_formula 'C84 H118 Mo24 N4 O92 S8 Si2 '
_reflns_odcompleteness_completeness 98.40
_reflns_odcompleteness_iscentric 1
_reflns_odcompleteness_theta 26.32
_oxdiff_exptl_absorpt_empirical_details
;
Empirical correction (ABSPACK) includes:
- Absorption correction using spherical harmonics
- Frame scaling
;
_oxdiff_exptl_absorpt_empirical_full_max 1.736
_oxdiff_exptl_absorpt_empirical_full_min 0.773

loop_
_space_group_symop_id
_space_group_symop_operation_xyz
1 'x, y, z'
2 '-x, -y, -z'

loop_
_atom_site_label
_atom_site_type_symbol
_atom_site_fract_x
_atom_site_fract_y
_atom_site_fract_z
_atom_site_U_iso_or_equiv
_atom_site_adp_type
_atom_site_occupancy
_atom_site_symmetry_multiplicity
_atom_site_calc_flag
_atom_site_refinement_flags
_atom_site_disorder_assembly
_atom_site_disorder_group
Mo1 Mo 0.74677(7) 0.34706(6) 0.24311(5) 0.0241(2) Uani 1 1 d . . .
Mo2 Mo 0.60137(7) 0.20602(7) 0.09642(5) 0.0252(2) Uani 1 1 d . . .
Mo3 Mo 0.56994(7) 0.17103(6) 0.39953(5) 0.0236(2) Uani 1 1 d . . .
Mo4 Mo 0.33522(8) 0.06105(6) 0.09686(5) 0.0270(2) Uani 1 1 d . . .
Mo5 Mo 0.39233(8) -0.00399(6) 0.26074(5) 0.0272(2) Uani 1 1 d . . .
Mo6 Mo 0.20714(7) 0.12242(7) 0.22084(5) 0.0279(2) Uani 1 1 d . . .
Mo7 Mo 0.29283(7) 0.38285(6) 0.21810(5) 0.0243(2) Uani 1 1 d . . .
Mo8 Mo 0.66473(8) 0.10458(7) 0.24610(6) 0.0294(2) Uani 1 1 d . . .
Mo9 Mo 0.36340(8) 0.27475(7) 0.37869(5) 0.0287(2) Uani 1 1 d . . .
Mo10 Mo 0.61098(8) 0.40957(7) 0.37627(5) 0.0288(2) Uani 1 1 d . . .
Mo11 Mo 0.54561(9) 0.48076(7) 0.20110(6) 0.0325(2) Uani 1 1 d . . .
Mo12 Mo 0.37725(8) 0.31680(8) 0.07510(5) 0.0342(3) Uani 1 1 d . . .
Si13 Si 0.4758(2) 0.23933(18) 0.23465(14) 0.0198(6) Uani 1 1 d . . .
S15 S 0.3823(4) 0.6791(2) 0.39988(18) 0.0490(9) Uani 1 1 d . . .
O10 O 0.2109(7) 0.2426(6) 0.2004(4) 0.037(2) Uani 1 1 d . . .
O12 O 0.3450(7) 0.3413(6) -0.0069(4) 0.037(2) Uani 1 1 d . . .
O17 O 0.5123(7) 0.2823(6) 0.0725(5) 0.043(2) Uani 1 1 d . . .
O29 O 0.2793(8) 0.3625(7) 0.1146(5) 0.050(2) Uani 1 1 d . . .
O33 O 0.7196(8) 0.2997(6) 0.1427(5) 0.044(2) Uani 1 1 d . . .
O48 O 0.5813(7) 0.2294(6) 0.2131(4) 0.037(2) Uani 1 1 d . . .
N89 N 0.1725(10) -0.0856(9) 0.4182(7) 0.051(3) Uani 1 1 d . . .
O100 O 0.5358(7) 0.0240(7) 0.2368(5) 0.042(2) Uani 1 1 d . . .
S14 S 0.5829(3) 0.7815(2) 0.12744(15) 0.0332(6) Uani 1 1 d . . .
O3 O 0.7498(6) 0.0360(5) 0.2645(4) 0.0310(18) Uani 1 1 d . . .
O4 O 0.0822(6) 0.0785(6) 0.2288(4) 0.0337(19) Uani 1 1 d . . .
O5 O 0.3773(7) -0.1197(6) 0.2759(4) 0.037(2) Uani 1 1 d . . .
O6 O 0.8683(6) 0.4156(6) 0.2478(4) 0.038(2) Uani 1 1 d . . .
O7 O 0.3184(7) 0.1902(6) 0.0731(5) 0.043(2) Uani 1 1 d . . .
O8 O 0.6908(6) 0.4955(6) 0.4352(4) 0.0343(19) Uani 1 1 d . . .
O9 O 0.2940(7) 0.2992(6) 0.4359(4) 0.038(2) Uani 1 1 d . . .
O2 O 0.7770(8) 0.2322(6) 0.2627(5) 0.045(2) Uani 1 1 d . . .
O11 O 0.5942(7) 0.5990(5) 0.1998(5) 0.039(2) Uani 1 1 d . . .
O13 O 0.4965(6) 0.2647(6) 0.3183(4) 0.0317(18) Uani 1 1 d . . .
O14 O 0.6402(6) 0.2976(6) 0.4278(5) 0.044(2) Uani 1 1 d . . .
O16 O 0.4684(7) 0.1000(6) 0.0868(5) 0.038(2) Uani 1 1 d . . .
S18 S 0.8833(3) 0.2143(3) 0.0608(2) 0.0581(10) Uani 1 1 d . . .
O19 O 0.3842(7) 0.1391(6) 0.2113(4) 0.0366(19) Uani 1 1 d . . .
O1A O 0.2003(8) 0.0670(7) 0.1338(5) 0.044(2) Uani 1 1 d . . .
O1B O 0.4343(6) 0.3247(6) 0.1960(5) 0.037(2) Uani 1 1 d . . .
O1C O 0.4805(7) 0.4472(7) 0.1100(5) 0.045(2) Uani 1 1 d . . .
O1D O 0.4563(7) 0.0612(7) 0.3430(5) 0.045(2) Uani 1 1 d . . .
O1E O 0.2726(8) 0.1790(6) 0.3190(4) 0.041(2) Uani 1 1 d . . .
O1F O 0.6368(8) 0.1789(6) 0.0227(5) 0.048(2) Uani 1 1 d . . .
O1G O 0.6062(7) 0.1184(7) 0.4691(5) 0.050(3) Uani 1 1 d . . .
O1H O 0.3247(7) 0.3627(6) 0.3080(5) 0.043(2) Uani 1 1 d . . .
O1I O 0.2695(7) -0.0045(6) 0.0221(4) 0.039(2) Uani 1 1 d . . .
O1J O 0.1912(7) 0.4322(6) 0.2153(5) 0.049(3) Uani 1 1 d . . .
O1K O 0.7135(8) 0.3749(6) 0.3240(5) 0.043(2) Uani 1 1 d . . .
O1L O 0.4014(8) 0.4899(7) 0.2188(5) 0.050(3) Uani 1 1 d . . .
O1M O 0.4426(7) 0.2014(6) 0.4279(6) 0.047(2) Uani 1 1 d . . .
O1N O 0.3482(8) -0.0333(7) 0.1545(5) 0.046(2) Uani 1 1 d . . .
O1O O 0.6554(8) 0.4312(6) 0.2033(5) 0.042(2) Uani 1 1 d . . .
O1P O 0.6612(8) 0.1128(6) 0.1529(5) 0.049(3) Uani 1 1 d . . .
O1Q O 0.5669(8) 0.4709(7) 0.3045(5) 0.048(2) Uani 1 1 d . . .
O1R O 0.2552(8) 0.0080(7) 0.2571(4) 0.046(2) Uani 1 1 d . . .
O1S O 0.4892(7) 0.3884(6) 0.4120(6) 0.052(3) Uani 1 1 d . . .
O1T O 0.6510(7) 0.1483(6) 0.3399(5) 0.048(2) Uani 1 1 d . . .
C14 C 0.5745(11) 0.8942(9) 0.0948(7) 0.044(3) Uani 1 1 d . . .
H14A H 0.5515 0.8845 0.0451 0.066 Uiso 1 1 calc R . .
H14B H 0.6428 0.9391 0.1069 0.066 Uiso 1 1 calc R . .
H14C H 0.5250 0.9188 0.1151 0.066 Uiso 1 1 calc R . .
C4 C 0.4494(9) 0.7098(8) 0.1073(6) 0.028(2) Uani 1 1 d . . .
C7 C 0.4297(10) 0.6289(8) 0.0613(6) 0.036(3) Uani 1 1 d . . .
H7 H 0.4833 0.6135 0.0426 0.043 Uiso 1 1 calc R . .
C11 C 0.3282(10) 0.5721(9) 0.0440(7) 0.038(3) Uani 1 1 d . . .
H11 H 0.3126 0.5190 0.0113 0.045 Uiso 1 1 calc R . .
C1 C 0.6076(11) 0.8160(8) 0.2177(6) 0.039(3) Uani 1 1 d . . .
H1B H 0.6770 0.8587 0.2322 0.058 Uiso 1 1 calc R . .
H1D H 0.6033 0.7602 0.2424 0.058 Uiso 1 1 calc R . .
H1G H 0.5561 0.8480 0.2277 0.058 Uiso 1 1 calc R . .
C21 C 0.2485(10) 0.5909(9) 0.0736(8) 0.041(3) Uani 1 1 d . . .
C23 C 0.3691(12) 0.7319(9) 0.1368(7) 0.043(3) Uani 1 1 d . . .
H23 H 0.3832 0.7870 0.1673 0.052 Uiso 1 1 calc R . .
C13 C 0.5136(13) 0.7402(9) 0.3965(7) 0.048(4) Uani 1 1 d . . .
C17 C 0.5405(14) 0.8400(10) 0.4029(7) 0.053(4) Uani 1 1 d . . .
H17 H 0.4909 0.8725 0.4108 0.064 Uiso 1 1 calc R . .
C2 C 0.7126(14) 0.8423(11) 0.3868(7) 0.055(4) Uani 1 1 d . . .
C19 C 0.2696(12) 0.6716(10) 0.1202(8) 0.049(3) Uani 1 1 d . . .
H19 H 0.2162 0.6850 0.1403 0.058 Uiso 1 1 calc R . .
C3 C 0.6385(14) 0.8904(10) 0.3977(7) 0.052(4) Uani 1 1 d . . .
H3 H 0.6557 0.9570 0.4016 0.062 Uiso 1 1 calc R . .
C22 C 0.3884(16) 0.5609(11) 0.4203(8) 0.063(5) Uani 1 1 d . . .
H22A H 0.4113 0.5298 0.3839 0.094 Uiso 1 1 calc R . .
H22B H 0.3197 0.5245 0.4244 0.094 Uiso 1 1 calc R . .
H22C H 0.4375 0.5653 0.4635 0.094 Uiso 1 1 calc R . .
C28 C 0.3179(14) 0.6528(10) 0.3100(7) 0.053(4) Uani 1 1 d . . .
H28A H 0.3091 0.7109 0.2913 0.079 Uiso 1 1 calc R . .
H28B H 0.2500 0.6086 0.3059 0.079 Uiso 1 1 calc R . .
H28C H 0.3602 0.6248 0.2847 0.079 Uiso 1 1 calc R . .
C29 C 0.5908(15) 0.6919(11) 0.3853(8) 0.058(4) Uani 1 1 d . . .
H29 H 0.5742 0.6253 0.3812 0.070 Uiso 1 1 calc R . .
O20 O 0.0663(10) 0.5428(12) 0.0738(8) 0.094(5) Uani 1 1 d . . .
C25 C 0.1428(13) 0.5227(13) 0.0547(9) 0.061(4) Uani 1 1 d . . .
H25 H 0.1336 0.4646 0.0285 0.073 Uiso 1 1 calc R . .
C12 C 1.0565(12) 0.1826(11) 0.0097(8) 0.050(4) Uani 1 1 d . . .
H12 H 1.0959 0.1935 0.0550 0.060 Uiso 1 1 calc R . .
C5 C 0.9505(10) 0.1889(11) -0.0041(8) 0.044(3) Uani 1 1 d . . .
C6 C 0.8894(12) 0.1721(9) -0.0687(8) 0.047(3) Uani 1 1 d . . .
H6 H 0.8194 0.1750 -0.0763 0.056 Uiso 1 1 calc R . .
C24 C 0.8887(13) 0.1235(13) 0.1168(8) 0.063(5) Uani 1 1 d . . .
H24A H 0.8447 0.0633 0.0933 0.095 Uiso 1 1 calc R . .
H24B H 0.8641 0.1388 0.1578 0.095 Uiso 1 1 calc R . .
H24C H 0.9602 0.1189 0.1297 0.095 Uiso 1 1 calc R . .
C26 C 0.6891(14) 0.7428(12) 0.3807(9) 0.061(5) Uani 1 1 d . . .
H26 H 0.7399 0.7113 0.3735 0.073 Uiso 1 1 calc R . .
C10 C 1.0397(10) 0.1436(9) -0.1117(7) 0.037(3) Uani 1 1 d . . .
C8 C 1.1005(10) 0.1600(10) -0.0456(7) 0.041(3) Uani 1 1 d . . .
H8 H 1.1701 0.1559 -0.0380 0.049 Uiso 1 1 calc R . .
C9 C 0.9348(11) 0.1505(9) -0.1233(8) 0.047(4) Uani 1 1 d . . .
H9 H 0.8951 0.1404 -0.1685 0.057 Uiso 1 1 calc R . .
O25 O 0.8864(13) 0.8628(13) 0.3642(10) 0.117(6) Uani 1 1 d . . .
C15 C 0.9741(14) 0.306(2) 0.1083(9) 0.128(12) Uani 1 1 d . . .
H15A H 1.0308 0.2827 0.1332 0.192 Uiso 1 1 calc R . .
H15B H 0.9431 0.3353 0.1409 0.192 Uiso 1 1 calc R . .
H15C H 1.0011 0.3514 0.0784 0.192 Uiso 1 1 calc R . .
C16 C 0.8177(17) 0.8996(16) 0.3763(9) 0.078(6) Uani 1 1 d . . .
H16 H 0.8310 0.9660 0.3792 0.093 Uiso 1 1 calc R . .
O15 O 1.1764(10) 0.1151(9) -0.1648(6) 0.067(3) Uani 1 1 d . . .
C18 C 0.2539(13) 0.0030(11) 0.4311(8) 0.057(4) Uani 1 1 d . . .
H18A H 0.2331 0.0493 0.4584 0.085 Uiso 1 1 calc R . .
H18B H 0.2644 0.0266 0.3875 0.085 Uiso 1 1 calc R . .
H18C H 0.3185 -0.0078 0.4558 0.085 Uiso 1 1 calc R . .
C1A C 1.0866(13) 0.1217(11) -0.1718(8) 0.052(4) Uani 1 1 d . . .
H1A H 1.0452 0.1128 -0.2164 0.062 Uiso 1 1 calc R . .
C1B C 0.1069(14) -0.1090(12) 0.4613(9) 0.061(5) Uani 1 1 d . . .
H1BA H 0.0538 -0.1659 0.4495 0.074 Uiso 1 1 calc R . .
O28 O 0.1114(15) -0.0619(13) 0.5143(10) 0.145(9) Uani 1 1 d . . .
C30 C 0.170(2) -0.1521(18) 0.3618(14) 0.143(13) Uani 1 1 d . . .
H30A H 0.1497 -0.1268 0.3187 0.215 Uiso 1 1 calc R . .
H30B H 0.1193 -0.2113 0.3638 0.215 Uiso 1 1 calc R . .
H30C H 0.2384 -0.1633 0.3648 0.215 Uiso 1 1 calc R . .
C1C C 0.8759(10) 0.3568(10) 0.4987(7) 0.040(3) Uani 1 1 d . . .
H1C H 0.8109 0.3684 0.5008 0.048 Uiso 1 1 calc R . .
C1D C 0.9842(13) 0.2829(10) 0.4422(7) 0.046(3) Uani 1 1 d . . .
C1E C 1.0734(13) 0.3274(11) 0.4900(8) 0.053(4) Uani 1 1 d . . .
H1E H 1.1386 0.3182 0.4857 0.064 Uiso 1 1 calc R . .
C1F C 0.8856(11) 0.2971(10) 0.4455(7) 0.044(3) Uani 1 1 d . . .
H1F H 0.8266 0.2661 0.4116 0.053 Uiso 1 1 calc R . .
C1G C 0.9650(9) 0.3999(8) 0.5495(6) 0.030(2) Uani 1 1 d . . .
C1H C 1.0644(10) 0.3880(10) 0.5464(7) 0.043(3) Uani 1 1 d . . .
H1H H 1.1234 0.4189 0.5803 0.052 Uiso 1 1 calc R . .
O1 O 0.8713(13) 0.4817(10) 0.6121(7) 0.086(4) Uani 1 1 d . . .
C1I C 0.9548(16) 0.4663(11) 0.6061(8) 0.058(4) Uani 1 1 d . . .
H1I H 1.0152 0.4977 0.6387 0.070 Uiso 1 1 calc R . .
S1 S 0.9757(3) 0.1995(3) 0.3677(2) 0.0532(9) Uani 1 1 d . . .
C1J C 1.0504(12) 0.2826(11) 0.3168(7) 0.049(3) Uani 1 1 d . . .
H1JA H 1.0112 0.3275 0.3008 0.073 Uiso 1 1 calc R . .
H1JB H 1.0619 0.2472 0.2775 0.073 Uiso 1 1 calc R . .
H1JC H 1.1172 0.3165 0.3454 0.073 Uiso 1 1 calc R . .
C1K C 1.0604(15) 0.1276(12) 0.3995(10) 0.067(5) Uani 1 1 d . . .
H1KA H 1.1296 0.1679 0.4193 0.100 Uiso 1 1 calc R . .
H1KB H 1.0646 0.0844 0.3620 0.100 Uiso 1 1 calc R . .
H1KC H 1.0330 0.0916 0.4346 0.100 Uiso 1 1 calc R . .
C1L C 0.1599(15) 0.3991(15) -0.1350(10) 0.083(6) Uani 1 1 d . . .
H1LA H 0.1997 0.3543 -0.1199 0.124 Uiso 1 1 calc R . .
H1LB H 0.1163 0.4069 -0.1026 0.124 Uiso 1 1 calc R . .
H1LC H 0.2075 0.4598 -0.1375 0.124 Uiso 1 1 calc R . .
N7 N 0.0947(10) 0.3640(9) -0.2024(7) 0.056(3) Uani 1 1 d . . .
C1M C 0.1438(13) 0.3402(12) -0.2575(10) 0.065(5) Uani 1 1 d . . .
H1MA H 0.1929 0.3966 -0.2663 0.097 Uiso 1 1 calc R . .
H1MB H 0.0908 0.3154 -0.2989 0.097 Uiso 1 1 calc R . .
H1MC H 0.1808 0.2926 -0.2442 0.097 Uiso 1 1 calc R . .
C1N C -0.0061(15) 0.3685(14) -0.2170(11) 0.075(5) Uani 1 1 d . . .
H1N H -0.0343 0.3913 -0.1817 0.090 Uiso 1 1 calc R . .
O18 O -0.0643(12) 0.3432(12) -0.2767(11) 0.125(7) Uani 1 1 d . . .

loop_
_atom_site_aniso_label
_atom_site_aniso_U_11
_atom_site_aniso_U_22
_atom_site_aniso_U_33
_atom_site_aniso_U_23
_atom_site_aniso_U_13
_atom_site_aniso_U_12
Mo1 0.0180(4) 0.0227(4) 0.0307(5) 0.0055(4) 0.0028(4) 0.0045(3)
Mo2 0.0248(5) 0.0287(5) 0.0223(5) 0.0021(4) 0.0034(4) 0.0084(4)
Mo3 0.0250(5) 0.0228(4) 0.0199(4) 0.0015(3) -0.0015(4) 0.0053(4)
Mo4 0.0322(5) 0.0216(4) 0.0216(5) -0.0048(3) -0.0048(4) 0.0061(4)
Mo5 0.0312(5) 0.0168(4) 0.0348(5) 0.0039(4) 0.0112(4) 0.0048(4)
Mo6 0.0184(4) 0.0346(5) 0.0272(5) 0.0027(4) 0.0005(4) 0.0036(4)
Mo7 0.0222(4) 0.0218(4) 0.0271(5) -0.0013(4) -0.0016(4) 0.0082(4)
Mo8 0.0224(5) 0.0219(5) 0.0410(6) -0.0068(4) -0.0017(4) 0.0088(4)
Mo9 0.0256(5) 0.0277(5) 0.0300(5) -0.0055(4) 0.0088(4) 0.0011(4)
Mo10 0.0271(5) 0.0253(5) 0.0286(5) -0.0107(4) -0.0069(4) 0.0093(4)
Mo11 0.0460(6) 0.0157(4) 0.0330(5) 0.0026(4) 0.0052(5) 0.0047(4)
Mo12 0.0304(5) 0.0364(5) 0.0268(5) 0.0111(4) -0.0056(4) -0.0015(4)
Si13 0.0206(14) 0.0158(13) 0.0200(14) -0.0015(10) -0.0006(11) 0.0036(11)
S15 0.083(3) 0.0381(18) 0.0306(17) -0.0014(13) 0.0072(17) 0.0290(18)
O10 0.043(5) 0.036(5) 0.020(4) 0.000(3) -0.001(4) -0.004(4)
O12 0.045(5) 0.037(5) 0.032(5) 0.011(4) 0.002(4) 0.016(4)
O17 0.025(4) 0.034(5) 0.064(6) 0.020(4) -0.002(4) 0.003(4)
O29 0.043(5) 0.052(6) 0.042(5) -0.010(4) 0.004(4) -0.006(4)
O33 0.052(6) 0.027(4) 0.043(5) 0.001(4) -0.009(4) 0.008(4)
O48 0.042(5) 0.035(5) 0.032(5) 0.003(4) 0.007(4) 0.003(4)
N89 0.049(7) 0.055(7) 0.049(7) 0.017(6) 0.022(6) 0.002(6)
O100 0.029(4) 0.050(5) 0.038(5) -0.018(4) 0.007(4) -0.003(4)
S14 0.0438(17) 0.0241(13) 0.0286(15) -0.0044(11) 0.0050(13) 0.0061(12)
O3 0.029(4) 0.028(4) 0.037(5) -0.001(3) -0.001(3) 0.017(3)
O4 0.022(4) 0.033(4) 0.038(5) 0.004(4) 0.000(3) -0.005(3)
O5 0.054(6) 0.024(4) 0.030(4) 0.004(3) 0.007(4) 0.005(4)
O6 0.024(4) 0.045(5) 0.033(5) 0.007(4) 0.002(3) -0.011(4)
O7 0.025(4) 0.032(4) 0.066(6) 0.012(4) 0.000(4) 0.005(4)
O8 0.025(4) 0.028(4) 0.040(5) -0.007(3) -0.007(4) 0.004(3)
O9 0.043(5) 0.042(5) 0.031(4) -0.007(4) 0.002(4) 0.023(4)
O2 0.057(6) 0.029(4) 0.033(5) 0.003(4) -0.016(4) 0.002(4)
O11 0.037(5) 0.018(4) 0.061(6) 0.012(4) 0.008(4) 0.005(3)
O13 0.024(4) 0.040(5) 0.033(4) 0.002(4) 0.012(3) 0.009(3)
O14 0.023(4) 0.033(5) 0.073(7) 0.006(4) 0.000(4) 0.009(4)
O16 0.035(5) 0.033(4) 0.045(5) 0.019(4) 0.002(4) 0.006(4)
S18 0.0326(18) 0.084(3) 0.053(2) -0.004(2) 0.0071(17) 0.0103(19)
O19 0.035(5) 0.038(5) 0.038(5) 0.001(4) 0.001(4) 0.014(4)
O1A 0.050(6) 0.059(6) 0.034(5) 0.000(4) 0.007(4) 0.035(5)
O1B 0.027(4) 0.037(5) 0.044(5) -0.004(4) -0.001(4) 0.011(4)
O1C 0.040(5) 0.047(5) 0.040(5) -0.002(4) 0.008(4) -0.004(4)
O1D 0.033(5) 0.048(5) 0.042(5) -0.022(4) 0.003(4) -0.001(4)
O1E 0.054(6) 0.035(5) 0.027(4) 0.003(4) 0.005(4) -0.001(4)
O1F 0.062(6) 0.037(5) 0.043(5) -0.008(4) 0.031(5) -0.005(4)
O1G 0.037(5) 0.065(6) 0.041(5) 0.025(5) -0.004(4) 0.004(5)
O1H 0.050(6) 0.027(4) 0.037(5) -0.002(4) -0.003(4) -0.009(4)
O1I 0.032(5) 0.039(5) 0.036(5) -0.019(4) -0.004(4) 0.004(4)
O1J 0.034(5) 0.040(5) 0.063(6) -0.020(4) -0.017(4) 0.016(4)
O1K 0.054(6) 0.044(5) 0.035(5) 0.003(4) 0.003(4) 0.025(5)
O1L 0.041(5) 0.059(6) 0.033(5) -0.006(4) 0.001(4) -0.010(5)
O1M 0.035(5) 0.026(4) 0.077(7) 0.003(4) 0.006(5) 0.007(4)
O1N 0.058(6) 0.051(6) 0.039(5) 0.007(4) 0.011(5) 0.031(5)
O1O 0.056(6) 0.048(5) 0.036(5) 0.006(4) 0.009(4) 0.036(5)
O1P 0.053(6) 0.023(4) 0.052(6) -0.004(4) -0.021(5) 0.002(4)
O1Q 0.051(6) 0.061(6) 0.040(5) -0.006(4) 0.004(4) 0.039(5)
O1R 0.052(6) 0.064(6) 0.027(5) 0.006(4) 0.005(4) 0.026(5)
O1S 0.040(5) 0.025(4) 0.084(8) 0.009(5) -0.002(5) 0.008(4)
O1T 0.037(5) 0.043(5) 0.048(6) -0.012(4) -0.008(4) -0.005(4)
C14 0.047(8) 0.043(7) 0.034(7) 0.016(6) -0.003(6) 0.001(6)
C4 0.029(6) 0.028(5) 0.027(6) 0.001(4) 0.007(5) 0.007(5)
C7 0.041(7) 0.029(6) 0.037(7) 0.005(5) 0.000(5) 0.016(5)
C11 0.044(7) 0.028(6) 0.036(7) -0.002(5) -0.005(6) 0.011(5)
C1 0.061(9) 0.028(6) 0.020(6) 0.001(4) -0.007(6) 0.008(6)
C21 0.033(7) 0.038(7) 0.051(8) 0.014(6) 0.000(6) 0.010(6)
C23 0.065(9) 0.038(7) 0.035(7) -0.002(5) 0.020(7) 0.022(7)
C13 0.085(11) 0.037(7) 0.026(6) 0.001(5) -0.004(7) 0.033(7)
C17 0.084(12) 0.043(8) 0.032(7) -0.006(6) -0.009(7) 0.034(8)
C2 0.073(11) 0.053(9) 0.029(7) -0.013(6) -0.022(7) 0.029(8)
C19 0.043(8) 0.045(8) 0.060(9) 0.009(7) 0.010(7) 0.014(6)
C3 0.075(11) 0.036(7) 0.035(7) -0.009(6) -0.017(7) 0.023(7)
C22 0.108(15) 0.052(9) 0.039(8) 0.016(7) 0.016(9) 0.037(10)
C28 0.083(11) 0.041(7) 0.025(7) 0.004(6) -0.001(7) 0.008(7)
C29 0.091(13) 0.050(9) 0.044(8) 0.000(7) 0.009(8) 0.042(9)
O20 0.049(8) 0.127(12) 0.094(11) -0.020(9) 0.013(7) 0.008(8)
C25 0.050(10) 0.075(11) 0.053(10) 0.011(8) 0.006(8) 0.010(8)
C12 0.050(9) 0.064(9) 0.037(8) 0.007(7) 0.011(7) 0.014(7)
C5 0.025(6) 0.059(9) 0.051(8) 0.016(7) 0.016(6) 0.007(6)
C6 0.042(8) 0.031(7) 0.057(9) 0.009(6) 0.002(7) -0.008(6)
C24 0.047(9) 0.091(13) 0.047(9) 0.021(9) 0.002(7) 0.010(9)
C26 0.066(11) 0.062(10) 0.058(10) 0.004(8) -0.009(8) 0.041(9)
C10 0.028(6) 0.032(6) 0.051(8) 0.001(5) 0.010(6) 0.007(5)
C8 0.028(6) 0.063(9) 0.031(7) 0.002(6) 0.004(5) 0.011(6)
C9 0.045(8) 0.031(7) 0.050(8) 0.008(6) -0.013(7) -0.002(6)
O25 0.072(10) 0.119(13) 0.147(16) -0.038(11) -0.002(10) 0.029(10)
C15 0.035(9) 0.29(4) 0.036(9) 0.008(15) 0.020(8) -0.013(14)
C16 0.081(14) 0.096(15) 0.052(11) -0.011(10) -0.007(10) 0.035(12)
O15 0.058(7) 0.075(8) 0.063(8) -0.015(6) 0.016(6) 0.008(6)
C18 0.059(10) 0.060(9) 0.051(9) 0.025(8) 0.016(8) 0.004(8)
C1A 0.059(10) 0.050(8) 0.034(7) 0.000(6) 0.004(7) -0.002(7)
C1B 0.076(12) 0.054(9) 0.058(10) 0.005(8) 0.045(9) -0.001(8)
O28 0.144(17) 0.140(16) 0.135(16) -0.042(12) 0.110(14) -0.043(13)
C30 0.17(3) 0.11(2) 0.12(2) -0.032(17) 0.09(2) -0.058(19)
C1C 0.031(6) 0.050(8) 0.037(7) -0.003(6) 0.004(5) 0.014(6)
C1D 0.066(10) 0.047(8) 0.032(7) 0.011(6) 0.015(7) 0.024(7)
C1E 0.051(9) 0.065(10) 0.055(9) 0.021(8) 0.029(8) 0.020(8)
C1F 0.043(8) 0.046(8) 0.037(7) 0.000(6) 0.000(6) 0.008(6)
C1G 0.034(6) 0.030(6) 0.019(5) -0.003(4) -0.001(5) 0.001(5)
C1H 0.033(7) 0.051(8) 0.035(7) 0.015(6) -0.001(6) -0.005(6)
O1 0.118(12) 0.105(11) 0.056(8) -0.011(7) 0.021(8) 0.068(10)
C1I 0.091(13) 0.050(9) 0.031(7) 0.001(6) 0.001(8) 0.023(9)
S1 0.045(2) 0.060(2) 0.054(2) -0.0018(18) 0.0069(17) 0.0161(18)
C1J 0.045(8) 0.065(9) 0.041(8) 0.005(7) 0.022(7) 0.014(7)
C1K 0.084(13) 0.053(9) 0.071(12) 0.011(8) 0.027(10) 0.024(9)
C1L 0.064(12) 0.096(14) 0.061(12) 0.016(10) -0.002(9) -0.022(10)
N7 0.038(7) 0.054(7) 0.059(8) 0.013(6) -0.008(6) -0.007(6)
C1M 0.054(10) 0.055(10) 0.076(12) 0.001(9) 0.005(9) 0.004(8)
C1N 0.056(11) 0.082(13) 0.074(13) 0.015(10) 0.001(10) 0.003(10)
O18 0.074(10) 0.104(12) 0.169(18) -0.027(12) -0.035(11) 0.024(9)

loop_
_atom_type_symbol
_atom_type_description
_atom_type_scat_dispersion_real
_atom_type_scat_dispersion_imag
_atom_type_scat_source
C C 0.0033 0.0016 'International Tables Vol C Tables 4.2.6.8 and 6.1.1.4'
H H 0.0000 0.0000 'International Tables Vol C Tables 4.2.6.8 and 6.1.1.4'
Mo Mo -1.6832 0.6857 'International Tables Vol C Tables 4.2.6.8 and 6.1.1.4'
N N 0.0061 0.0033 'International Tables Vol C Tables 4.2.6.8 and 6.1.1.4'
O O 0.0106 0.0060 'International Tables Vol C Tables 4.2.6.8 and 6.1.1.4'
S S 0.1246 0.1234 'International Tables Vol C Tables 4.2.6.8 and 6.1.1.4'
Si Si 0.0817 0.0704 'International Tables Vol C Tables 4.2.6.8 and 6.1.1.4'

loop_
_exptl_crystal_face_index_h
_exptl_crystal_face_index_k
_exptl_crystal_face_index_l
_exptl_crystal_face_perp_dist
1 -16 18 0.0437
14 2 12 0.0585
3 16 -17 0.0301
18 -2 -13 0.0492
16 -10 8 0.0407
-4 16 16 0.1005
-15 16 8 0.0783
-19 8 2 0.0463
-11 9 -18 0.0406
-2 1 -26 0.0631
-4 17 -16 0.0364
-16 -6 6 0.0338
16 6 -6 0.0338
-13 15 -10 0.0405
-3 -17 14 0.0484
0 10 22 0.1099

loop_
_geom_angle_atom_site_label_1
_geom_angle_atom_site_label_2
_geom_angle_atom_site_label_3
_geom_angle
_geom_angle_site_symmetry_1
_geom_angle_site_symmetry_3
_geom_angle_publ_flag
O33 Mo1 O48 70.9(3) . . ?
O33 Mo1 O1O 80.5(4) . . ?
O6 Mo1 O33 96.6(4) . . ?
O6 Mo1 O48 166.3(4) . . ?
O6 Mo1 O2 100.1(4) . . ?
O6 Mo1 O1K 105.4(4) . . ?
O6 Mo1 O1O 102.6(4) . . ?
O2 Mo1 O33 87.5(4) . . ?
O2 Mo1 O48 74.6(4) . . ?
O2 Mo1 O1O 155.4(4) . . ?
O1K Mo1 O33 156.4(4) . . ?
O1K Mo1 O48 87.9(4) . . ?
O1K Mo1 O2 97.0(4) . . ?
O1K Mo1 O1O 86.1(4) . . ?
O1O Mo1 O48 81.2(4) . . ?
O17 Mo2 O33 98.8(4) . . ?
O17 Mo2 O48 88.2(4) . . ?
O17 Mo2 O16 85.1(4) . . ?
O17 Mo2 O1P 155.7(5) . . ?
O33 Mo2 O48 73.3(4) . . ?
O33 Mo2 O16 156.5(4) . . ?
O33 Mo2 O1P 86.6(4) . . ?
O16 Mo2 O48 83.8(3) . . ?
O1F Mo2 O17 104.4(5) . . ?
O1F Mo2 O33 101.9(5) . . ?
O1F Mo2 O48 167.1(4) . . ?
O1F Mo2 O16 99.4(4) . . ?
O1F Mo2 O1P 97.5(5) . . ?
O1P Mo2 O48 70.6(4) . . ?
O1P Mo2 O16 81.0(3) . . ?
O14 Mo3 O13 72.7(3) . . ?
O14 Mo3 O1D 156.1(4) . . ?
O14 Mo3 O1M 87.1(4) . . ?
O1D Mo3 O13 83.8(4) . . ?
O1D Mo3 O1M 80.9(4) . . ?
O1G Mo3 O13 165.7(4) . . ?
O1G Mo3 O14 101.9(5) . . ?
O1G Mo3 O1D 100.0(5) . . ?
O1G Mo3 O1M 96.7(5) . . ?
O1G Mo3 O1T 105.3(5) . . ?
O1M Mo3 O13 70.2(3) . . ?
O1T Mo3 O13 88.7(4) . . ?
O1T Mo3 O14 97.4(4) . . ?
O1T Mo3 O1D 86.0(4) . . ?
O1T Mo3 O1M 156.1(4) . . ?
O7 Mo4 O19 82.4(4) . . ?
O7 Mo4 O1A 78.3(4) . . ?
O16 Mo4 O7 87.6(4) . . ?
O16 Mo4 O19 90.0(4) . . ?
O16 Mo4 O1A 157.0(4) . . ?
O16 Mo4 O1N 99.4(4) . . ?
O1A Mo4 O19 70.4(3) . . ?
O1I Mo4 O7 99.5(4) . . ?
O1I Mo4 O16 105.2(4) . . ?
O1I Mo4 O19 164.7(4) . . ?
O1I Mo4 O1A 95.0(4) . . ?
O1I Mo4 O1N 101.1(4) . . ?
O1N Mo4 O7 155.6(4) . . ?
O1N Mo4 O19 74.2(4) . . ?
O1N Mo4 O1A 87.0(4) . . ?
O100 Mo5 O19 83.3(4) . . ?
O100 Mo5 O1N 80.6(4) . . ?
O5 Mo5 O100 99.8(4) . . ?
O5 Mo5 O19 164.9(4) . . ?
O5 Mo5 O1D 104.0(4) . . ?
O5 Mo5 O1N 94.8(4) . . ?
O5 Mo5 O1R 100.8(4) . . ?
O1D Mo5 O100 86.5(4) . . ?
O1D Mo5 O19 90.9(4) . . ?
O1D Mo5 O1N 158.8(4) . . ?
O1D Mo5 O1R 100.1(4) . . ?
O1N Mo5 O19 71.0(3) . . ?
O1R Mo5 O100 156.1(4) . . ?
O1R Mo5 O19 73.6(4) . . ?
O1R Mo5 O1N 85.7(4) . . ?
O10 Mo6 O19 92.5(4) . . ?
O10 Mo6 O1A 98.9(4) . . ?
O10 Mo6 O1E 87.0(3) . . ?
O10 Mo6 O1R 160.6(4) . . ?
O4 Mo6 O10 103.3(4) . . ?
O4 Mo6 O19 163.9(4) . . ?
O4 Mo6 O1A 99.9(4) . . ?
O4 Mo6 O1E 99.8(4) . . ?
O4 Mo6 O1R 94.0(4) . . ?
O1A Mo6 O19 74.6(4) . . ?
O1A Mo6 O1E 157.5(4) . . ?
O1A Mo6 O1R 86.4(4) . . ?
O1E Mo6 O19 83.4(4) . . ?
O1E Mo6 O1R 81.5(4) . . ?
O1R Mo6 O19 70.8(3) . . ?
O10 Mo7 O1B 84.3(3) . . ?
O29 Mo7 O10 80.5(4) . . ?
O29 Mo7 O1B 71.6(4) . . ?
O1H Mo7 O10 86.5(3) . . ?
O1H Mo7 O29 158.4(4) . . ?
O1H Mo7 O1B 90.2(4) . . ?
O1H Mo7 O1L 98.6(4) . . ?
O1J Mo7 O10 98.8(4) . . ?
O1J Mo7 O29 96.1(5) . . ?
O1J Mo7 O1B 166.7(4) . . ?
O1J Mo7 O1H 102.9(5) . . ?
O1J Mo7 O1L 100.8(5) . . ?
O1L Mo7 O10 158.0(4) . . ?
O1L Mo7 O29 87.7(4) . . ?
O1L Mo7 O1B 74.4(4) . . ?
O100 Mo8 O48 88.7(4) . . ?
O100 Mo8 O2 157.7(4) . . ?
O100 Mo8 O1P 96.8(4) . . ?
O100 Mo8 O1T 87.4(4) . . ?
O3 Mo8 O48 165.6(4) . . ?
O3 Mo8 O100 105.1(4) . . ?
O3 Mo8 O2 95.9(4) . . ?
O3 Mo8 O1P 101.0(4) . . ?
O3 Mo8 O1T 101.7(4) . . ?
O2 Mo8 O48 71.2(3) . . ?
O1P Mo8 O48 72.7(4) . . ?
O1P Mo8 O2 86.5(4) . . ?
O1P Mo8 O1T 154.9(4) . . ?
O1T Mo8 O48 82.7(4) . . ?
O1T Mo8 O2 80.8(4) . . ?
O9 Mo9 O13 165.7(4) . . ?
O9 Mo9 O1E 104.3(4) . . ?
O9 Mo9 O1H 98.4(4) . . ?
O9 Mo9 O1M 101.3(4) . . ?
O9 Mo9 O1S 96.2(5) . . ?
O1E Mo9 O13 89.7(4) . . ?
O1E Mo9 O1H 86.1(4) . . ?
O1E Mo9 O1M 97.7(4) . . ?
O1E Mo9 O1S 157.5(4) . . ?
O1H Mo9 O13 85.1(4) . . ?
O1H Mo9 O1S 81.8(4) . . ?
O1M Mo9 O13 73.6(4) . . ?
O1M Mo9 O1H 158.3(4) . . ?
O1M Mo9 O1S 87.1(4) . . ?
O1S Mo9 O13 70.5(4) . . ?
O8 Mo10 O13 164.9(4) . . ?
O8 Mo10 O14 96.3(4) . . ?
O8 Mo10 O1K 101.0(4) . . ?
O8 Mo10 O1Q 104.9(4) . . ?
O8 Mo10 O1S 100.2(4) . . ?
O14 Mo10 O13 70.2(3) . . ?
O1K Mo10 O13 84.0(3) . . ?
O1K Mo10 O14 80.9(4) . . ?
O1Q Mo10 O13 89.4(4) . . ?
O1Q Mo10 O14 157.7(4) . . ?
O1Q Mo10 O1K 88.5(4) . . ?
O1Q Mo10 O1S 97.1(4) . . ?
O1S Mo10 O13 72.7(4) . . ?
O1S Mo10 O14 85.5(4) . . ?
O1S Mo10 O1K 155.9(4) . . ?
O11 Mo11 O1B 165.0(4) . . ?
O11 Mo11 O1C 100.0(4) . . ?
O11 Mo11 O1L 95.6(4) . . ?
O11 Mo11 O1O 105.1(4) . . ?
O11 Mo11 O1Q 101.0(4) . . ?
O1C Mo11 O1B 74.2(4) . . ?
O1C Mo11 O1L 86.6(4) . . ?
O1C Mo11 O1Q 155.8(4) . . ?
O1L Mo11 O1B 70.5(3) . . ?
O1O Mo11 O1B 89.6(4) . . ?
O1O Mo11 O1C 99.8(4) . . ?
O1O Mo11 O1L 156.8(4) . . ?
O1O Mo11 O1Q 86.3(4) . . ?
O1Q Mo11 O1B 82.5(4) . . ?
O1Q Mo11 O1L 79.4(4) . . ?
O12 Mo12 O17 100.1(4) . . ?
O12 Mo12 O29 100.3(4) . . ?
O12 Mo12 O7 104.9(4) . . ?
O12 Mo12 O1B 165.5(4) . . ?
O12 Mo12 O1C 95.5(4) . . ?
O17 Mo12 O1B 83.7(4) . . ?
O17 Mo12 O1C 80.8(4) . . ?
O29 Mo12 O17 156.9(4) . . ?
O29 Mo12 O1B 73.9(4) . . ?
O29 Mo12 O1C 86.7(4) . . ?
O7 Mo12 O17 86.7(4) . . ?
O7 Mo12 O29 98.3(4) . . ?
O7 Mo12 O1B 89.2(4) . . ?
O7 Mo12 O1C 157.6(4) . . ?
O1C Mo12 O1B 71.1(3) . . ?
O48 Si13 O13 109.7(4) . . ?
O48 Si13 O19 109.9(5) . . ?
O48 Si13 O1B 110.3(5) . . ?
O13 Si13 O19 109.4(4) . . ?
O13 Si13 O1B 109.1(4) . . ?
O19 Si13 O1B 108.4(4) . . ?
C13 S15 C22 105.3(8) . . ?
C13 S15 C28 103.2(7) . . ?
C28 S15 C22 99.8(7) . . ?
Mo6 O10 Mo7 146.5(5) . . ?
Mo2 O17 Mo12 150.2(5) . . ?
Mo12 O29 Mo7 121.9(5) . . ?
Mo2 O33 Mo1 124.5(5) . . ?
Mo1 O48 Mo8 91.2(3) . . ?
Mo2 O48 Mo1 91.3(3) . . ?
Mo2 O48 Mo8 91.5(3) . . ?
Si13 O48 Mo1 125.2(5) . . ?
Si13 O48 Mo2 124.4(5) . . ?
Si13 O48 Mo8 123.5(4) . . ?
C1B N89 C18 121.3(14) . . ?
C1B N89 C30 120.0(15) . . ?
C30 N89 C18 118.4(14) . . ?
Mo8 O100 Mo5 148.5(5) . . ?
C4 S14 C14 104.0(6) . . ?
C1 S14 C14 99.8(6) . . ?
C1 S14 C4 104.3(6) . . ?
Mo12 O7 Mo4 148.5(5) . . ?
Mo1 O2 Mo8 123.1(5) . . ?
Mo9 O13 Mo3 92.8(3) . . ?
Mo9 O13 Mo10 93.2(3) . . ?
Mo10 O13 Mo3 92.9(3) . . ?
Si13 O13 Mo3 123.2(4) . . ?
Si13 O13 Mo9 123.8(4) . . ?
Si13 O13 Mo10 122.4(4) . . ?
Mo3 O14 Mo10 124.3(5) . . ?
Mo4 O16 Mo2 149.5(5) . . ?
C5 S18 C24 104.9(8) . . ?
C15 S18 C5 100.4(8) . . ?
C15 S18 C24 100.4(11) . . ?
Mo5 O19 Mo4 92.6(3) . . ?
Mo5 O19 Mo6 93.1(3) . . ?
Mo6 O19 Mo4 92.9(3) . . ?
Si13 O19 Mo4 123.5(5) . . ?
Si13 O19 Mo5 123.2(4) . . ?
Si13 O19 Mo6 122.9(4) . . ?
Mo6 O1A Mo4 122.1(5) . . ?
Mo7 O1B Mo11 92.8(3) . . ?
Mo7 O1B Mo12 92.6(3) . . ?
Mo12 O1B Mo11 92.1(3) . . ?
Si13 O1B Mo7 125.2(5) . . ?
Si13 O1B Mo11 122.0(4) . . ?
Si13 O1B Mo12 123.2(5) . . ?
Mo11 O1C Mo12 122.6(5) . . ?
Mo5 O1D Mo3 149.2(6) . . ?
Mo9 O1E Mo6 149.2(5) . . ?
Mo7 O1H Mo9 148.3(5) . . ?
Mo1 O1K Mo10 149.3(5) . . ?
Mo7 O1L Mo11 122.3(6) . . ?
Mo9 O1M Mo3 123.4(6) . . ?
Mo4 O1N Mo5 122.1(5) . . ?
Mo11 O1O Mo1 151.7(5) . . ?
Mo8 O1P Mo2 125.3(5) . . ?
Mo10 O1Q Mo11 147.8(5) . . ?
Mo5 O1R Mo6 122.4(5) . . ?
Mo10 O1S Mo9 123.6(6) . . ?
Mo3 O1T Mo8 150.2(5) . . ?
C7 C4 S14 115.7(9) . . ?
C7 C4 C23 121.1(12) . . ?
C23 C4 S14 123.2(9) . . ?
C11 C7 C4 117.7(12) . . ?
C7 C11 C21 122.2(12) . . ?
C11 C21 C19 119.5(13) . . ?
C11 C21 C25 118.4(14) . . ?
C19 C21 C25 122.1(14) . . ?
C19 C23 C4 119.4(12) . . ?
C17 C13 S15 118.2(12) . . ?
C17 C13 C29 118.9(17) . . ?
C29 C13 S15 122.9(12) . . ?
C3 C17 C13 120.7(15) . . ?
C3 C2 C26 121.3(17) . . ?
C3 C2 C16 118.5(15) . . ?
C26 C2 C16 120.1(17) . . ?
C23 C19 C21 120.0(14) . . ?
C17 C3 C2 119.8(14) . . ?
C26 C29 C13 120.1(15) . . ?
O20 C25 C21 120.2(17) . . ?
C8 C12 C5 118.8(13) . . ?
C12 C5 S18 123.9(12) . . ?
C6 C5 S18 113.2(11) . . ?
C6 C5 C12 122.9(14) . . ?
C5 C6 C9 117.6(14) . . ?
C29 C26 C2 119.2(16) . . ?
C8 C10 C9 120.4(13) . . ?
C8 C10 C1A 119.7(12) . . ?
C9 C10 C1A 119.8(13) . . ?
C10 C8 C12 119.0(12) . . ?
C6 C9 C10 121.3(13) . . ?
O25 C16 C2 123(2) . . ?
O15 C1A C10 122.5(14) . . ?
O28 C1B N89 124.4(17) . . ?
C1F C1C C1G 118.7(12) . . ?
C1E C1D C1F 122.6(14) . . ?
C1E C1D S1 126.3(12) . . ?
C1F C1D S1 111.1(11) . . ?
C1D C1E C1H 118.5(14) . . ?
C1C C1F C1D 119.7(13) . . ?
C1C C1G C1H 122.4(11) . . ?
C1C C1G C1I 118.6(13) . . ?
C1H C1G C1I 118.9(12) . . ?
C1G C1H C1E 118.1(12) . . ?
O1 C1I C1G 123.1(16) . . ?
C1D S1 C1J 98.9(7) . . ?
C1K S1 C1D 104.3(8) . . ?
C1K S1 C1J 104.8(8) . . ?
C1L N7 C1M 118.4(15) . . ?
C1N N7 C1L 120.9(18) . . ?
C1N N7 C1M 119.7(15) . . ?
O18 C1N N7 123(2) . . ?

loop_
_geom_bond_atom_site_label_1
_geom_bond_atom_site_label_2
_geom_bond_distance
_geom_bond_site_symmetry_2
_geom_bond_publ_flag
Mo1 O33 1.990(9) . ?
Mo1 O48 2.386(9) . ?
Mo1 O6 1.666(8) . ?
Mo1 O2 1.847(9) . ?
Mo1 O1K 1.781(9) . ?
Mo1 O1O 2.013(8) . ?
Mo2 O17 1.827(8) . ?
Mo2 O33 1.855(9) . ?
Mo2 O48 2.375(9) . ?
Mo2 O16 2.014(8) . ?
Mo2 O1F 1.661(9) . ?
Mo2 O1P 2.012(9) . ?
Mo3 O13 2.378(8) . ?
Mo3 O14 1.843(9) . ?
Mo3 O1D 2.015(8) . ?
Mo3 O1G 1.653(9) . ?
Mo3 O1M 2.019(10) . ?
Mo3 O1T 1.805(11) . ?
Mo4 O7 2.005(8) . ?
Mo4 O16 1.780(9) . ?
Mo4 O19 2.362(9) . ?
Mo4 O1A 2.081(9) . ?
Mo4 O1I 1.671(8) . ?
Mo4 O1N 1.842(9) . ?
Mo5 O100 2.007(9) . ?
Mo5 O5 1.687(8) . ?
Mo5 O19 2.352(8) . ?
Mo5 O1D 1.779(8) . ?
Mo5 O1N 2.053(9) . ?
Mo5 O1R 1.868(10) . ?
Mo6 O10 1.798(8) . ?
Mo6 O4 1.673(8) . ?
Mo6 O19 2.359(9) . ?
Mo6 O1A 1.826(9) . ?
Mo6 O1E 2.002(8) . ?
Mo6 O1R 2.034(9) . ?
Mo7 O10 2.033(8) . ?
Mo7 O29 2.009(10) . ?
Mo7 O1B 2.345(8) . ?
Mo7 O1H 1.796(9) . ?
Mo7 O1J 1.673(9) . ?
Mo7 O1L 1.843(9) . ?
Mo8 O48 2.399(9) . ?
Mo8 O100 1.798(8) . ?
Mo8 O3 1.685(7) . ?
Mo8 O2 2.041(9) . ?
Mo8 O1P 1.837(10) . ?
Mo8 O1T 1.972(10) . ?
Mo9 O9 1.659(9) . ?
Mo9 O13 2.340(8) . ?
Mo9 O1E 1.800(9) . ?
Mo9 O1H 2.018(9) . ?
Mo9 O1M 1.859(9) . ?
Mo9 O1S 2.019(9) . ?
Mo10 O8 1.661(8) . ?
Mo10 O13 2.357(8) . ?
Mo10 O14 2.036(9) . ?
Mo10 O1K 1.995(10) . ?
Mo10 O1Q 1.792(9) . ?
Mo10 O1S 1.853(11) . ?
Mo11 O11 1.678(7) . ?
Mo11 O1B 2.367(8) . ?
Mo11 O1C 1.822(9) . ?
Mo11 O1L 2.051(10) . ?
Mo11 O1O 1.776(8) . ?
Mo11 O1Q 2.018(10) . ?
Mo12 O12 1.670(8) . ?
Mo12 O17 1.992(9) . ?
Mo12 O29 1.869(11) . ?
Mo12 O7 1.804(8) . ?
Mo12 O1B 2.345(9) . ?
Mo12 O1C 2.041(9) . ?
Si13 O48 1.580(9) . ?
Si13 O13 1.622(8) . ?
Si13 O19 1.632(9) . ?
Si13 O1B 1.640(9) . ?
S15 C13 1.775(18) . ?
S15 C22 1.796(14) . ?
S15 C28 1.791(13) . ?
N89 C18 1.440(18) . ?
N89 C1B 1.329(17) . ?
N89 C30 1.42(3) . ?
S14 C14 1.806(13) . ?
S14 C4 1.788(12) . ?
S14 C1 1.765(12) . ?
S18 C5 1.763(14) . ?
S18 C24 1.766(16) . ?
S18 C15 1.66(2) . ?
C4 C7 1.380(16) . ?
C4 C23 1.401(17) . ?
C7 C11 1.372(18) . ?
C11 C21 1.376(19) . ?
C21 C19 1.38(2) . ?
C21 C25 1.48(2) . ?
C23 C19 1.37(2) . ?
C13 C17 1.393(19) . ?
C13 C29 1.42(2) . ?
C17 C3 1.36(2) . ?
C2 C3 1.38(2) . ?
C2 C26 1.39(2) . ?
C2 C16 1.50(3) . ?
C29 C26 1.36(2) . ?
O20 C25 1.24(2) . ?
C12 C5 1.416(19) . ?
C12 C8 1.388(19) . ?
C5 C6 1.35(2) . ?
C6 C9 1.38(2) . ?
C10 C8 1.373(18) . ?
C10 C9 1.405(19) . ?
C10 C1A 1.49(2) . ?
O25 C16 1.22(2) . ?
O15 C1A 1.208(19) . ?
C1B O28 1.20(2) . ?
C1C C1F 1.364(18) . ?
C1C C1G 1.389(16) . ?
C1D C1E 1.36(2) . ?
C1D C1F 1.39(2) . ?
C1D S1 1.814(15) . ?
C1E C1H 1.42(2) . ?
C1G C1H 1.391(18) . ?
C1G C1I 1.478(19) . ?
O1 C1I 1.21(2) . ?
S1 C1J 1.834(14) . ?
S1 C1K 1.770(17) . ?
C1L N7 1.43(2) . ?
N7 C1M 1.43(2) . ?
N7 C1N 1.34(2) . ?
C1N O18 1.26(2) . ?

loop_
_exptl_oxdiff_crystal_face_indexfrac_h
_exptl_oxdiff_crystal_face_indexfrac_k
_exptl_oxdiff_crystal_face_indexfrac_l
_exptl_oxdiff_crystal_face_x
_exptl_oxdiff_crystal_face_y
_exptl_oxdiff_crystal_face_z
0.9946 -15.9995 18.0032 0.0532 0.2286 -0.9642
13.9974 1.9993 12.0030 -0.9778 0.1349 -0.2021
3.0053 15.9992 -17.0032 -0.2803 -0.2701 0.9233
18.0047 -2.0026 -13.0052 -0.6964 -0.7273 0.0246
15.9984 -10.0015 8.0001 -0.7274 -0.2219 -0.6418
-4.0046 16.0017 16.0071 -0.4320 0.8077 0.4170
-15.0029 16.0024 8.0054 0.2754 0.7700 0.6168
-19.0015 8.0023 2.0028 0.7766 0.5296 0.4114
-10.9953 9.0004 -18.0035 0.6457 -0.1726 0.7366
-1.9926 0.9988 -26.0075 0.4920 -0.6997 0.4857
-3.9953 17.0000 -16.0023 0.0492 -0.1008 0.9903
-16.0027 -5.9982 6.0020 0.8966 0.3524 -0.2498
16.0027 5.9982 -6.0020 -0.8966 -0.3524 0.2498
-12.9976 15.0012 -10.0002 0.4785 0.1970 0.8628
-3.0045 -16.9994 14.0021 0.3521 0.1662 -0.9146
-0.0062 10.0015 22.0079 -0.5916 0.8079 0.0459
